data_4328896
loop_
_publ_author_name
'Sayandev Chatterjee'
'Jeanette A. Krause'
'Kumudu Madduma-Liyanage'
'William B. Connick'

_publ_contact_author_address
;     Department of Chemistry
      University of Cincinnati
      Cincinnati, OH 45221
;
_publ_contact_author_email bill.connick@uc.edu
_publ_contact_author_fax '513 556 9239'
_publ_contact_author_name 'Dr. William B. Connick'
_publ_contact_author_phone '513 556 0148 '
_publ_section_title
;
 Platinum(II) Diimine Complexes with Halide/Pseudohalide Ligands and
 Dangling Trialkylamine or Ammonium Groups
;
_journal_name_full 'Inorganic Chemistry'
_journal_page_first 4572
_journal_page_last 4587
_journal_paper_doi 10.1021/ic202462a
_journal_volume 51
_journal_year 2012
_chemical_formula_moiety 'C30 H37 Cl1 N4 Pt, 2(P F6), 0.25(C2 H3 N), 0.5(H2 O)'
_chemical_formula_sum 'C30.5 H38.75 Cl F12 N4.25 O0.5 P2 Pt'
_chemical_formula_weight 993.39
_chemical_name_systematic
; 
 ? 
;
_space_group_IT_number 13
_symmetry_cell_setting monoclinic
_symmetry_space_group_name_Hall '-P 2yc'
_symmetry_space_group_name_H-M 'P 1 2/c 1'
_atom_sites_solution_hydrogens geom
_atom_sites_solution_primary direct
_atom_sites_solution_secondary difmap
_audit_creation_method SHELXL-97
_cell_angle_alpha 90.00
_cell_angle_beta 102.2760(10)
_cell_angle_gamma 90.00
_cell_formula_units_Z 4
_cell_length_a 12.9652(8)
_cell_length_b 12.1867(8)
_cell_length_c 24.3433(15)
_cell_measurement_reflns_used 8222
_cell_measurement_temperature 173(2)
_cell_measurement_theta_max 30.95
_cell_measurement_theta_min 2.27
_cell_volume 3758.4(4)
_computing_cell_refinement 'Bruker SAINT v7.23A'
_computing_data_collection 'Bruker APEX2 v2.2-0'
_computing_data_reduction 'Bruker SAINT v7.23A'
_computing_molecular_graphics 'Bruker SHELXTL v6.14'
_computing_publication_material 'Bruker SHELXTL v6.14'
_computing_structure_refinement 'Bruker SHELXTL v6.14'
_computing_structure_solution 'Bruker SHELXTL v6.14'
_diffrn_ambient_temperature 173(2)
_diffrn_detector_area_resol_mean 0.8
_diffrn_measured_fraction_theta_full 0.992
_diffrn_measured_fraction_theta_max 0.992
_diffrn_measurement_device_type 'Bruker Platinum 200'
_diffrn_measurement_method 'omega scans'
_diffrn_radiation_monochromator 'Si-<111> channel cut crystal'
_diffrn_radiation_source synchrotron
_diffrn_radiation_type synchrotron
_diffrn_radiation_wavelength 0.77490
_diffrn_reflns_av_R_equivalents 0.0483
_diffrn_reflns_av_sigmaI/netI 0.0384
_diffrn_reflns_limit_h_max 16
_diffrn_reflns_limit_h_min -16
_diffrn_reflns_limit_k_max 15
_diffrn_reflns_limit_k_min -15
_diffrn_reflns_limit_l_max 30
_diffrn_reflns_limit_l_min -30
_diffrn_reflns_number 36925
_diffrn_reflns_theta_full 28.97
_diffrn_reflns_theta_max 28.97
_diffrn_reflns_theta_min 1.82
_diffrn_standards_decay_% 0
_diffrn_standards_interval_count 0
_diffrn_standards_interval_time 0
_diffrn_standards_number 0
_exptl_absorpt_coefficient_mu 4.933
_exptl_absorpt_correction_T_max 0.8661
_exptl_absorpt_correction_T_min 0.7240
_exptl_absorpt_correction_type multi-scan
_exptl_absorpt_process_details 'SADABS v2008/1 (Sheldrick)'
_exptl_crystal_colour 'pale yellow'
_exptl_crystal_density_diffrn 1.756
_exptl_crystal_description block
_exptl_crystal_F_000 1954
_exptl_crystal_size_max 0.07
_exptl_crystal_size_mid 0.05
_exptl_crystal_size_min 0.03
_refine_diff_density_max 1.581
_refine_diff_density_min -0.685
_refine_diff_density_rms 0.116
_refine_ls_extinction_method none
_refine_ls_goodness_of_fit_ref 1.060
_refine_ls_hydrogen_treatment constr
_refine_ls_matrix_type full
_refine_ls_number_parameters 519
_refine_ls_number_reflns 7636
_refine_ls_number_restraints 3
_refine_ls_restrained_S_all 1.063
_refine_ls_R_factor_all 0.0401
_refine_ls_R_factor_gt 0.0346
_refine_ls_shift/su_max 0.001
_refine_ls_shift/su_mean 0.000
_refine_ls_structure_factor_coef Fsqd
_refine_ls_weighting_details 'calc w=1/[\s^2^(Fo^2^)+(0.0522P)^2^+4.2051P] where P=(Fo^2^+2Fc^2^)/3'
_refine_ls_weighting_scheme calc
_refine_ls_wR_factor_gt 0.0926
_refine_ls_wR_factor_ref 0.0959
_reflns_number_gt 6699
_reflns_number_total 7636
_reflns_threshold_expression >2\s(I)
_cod_data_source_file ic202462a_si_003_01.cif
_cod_data_source_block 1.solvate
_cod_original_formula_sum 'C30.50 H38.75 Cl1 F12 N4.25 O0.50 P2 Pt'
_cod_database_code 4328896

loop_
_symmetry_equiv_pos_as_xyz
'x, y, z'
'-x, y, -z+1/2'
'-x, -y, -z'
'x, -y, z-1/2'

loop_
_atom_site_label
_atom_site_type_symbol
_atom_site_fract_x
_atom_site_fract_y
_atom_site_fract_z
_atom_site_U_iso_or_equiv
_atom_site_adp_type
_atom_site_occupancy
_atom_site_symmetry_multiplicity
_atom_site_calc_flag
_atom_site_refinement_flags
_atom_site_disorder_assembly
_atom_site_disorder_group
Pt Pt 0.276979(11) 0.274995(15) 0.079051(6) 0.03533(7) Uani 1 1 d . . .
Cl Cl 0.30038(10) 0.09108(12) 0.05586(6) 0.0607(3) Uani 1 1 d . . .
N1 N 0.2497(3) 0.4280(3) 0.10346(13) 0.0370(8) Uani 1 1 d . . .
N2 N 0.2146(3) 0.2369(4) 0.14965(16) 0.0436(9) Uani 1 1 d . . .
N3 N 0.1178(3) 0.2334(3) -0.04700(15) 0.0415(8) Uani 1 1 d . . .
H3 H 0.1385 0.2107 -0.0097 0.050 Uiso 1 1 d . . .
N4 N 0.5366(3) 0.2018(4) 0.09807(19) 0.0517(10) Uani 1 1 d . . .
H4 H 0.4718 0.1696 0.0977 0.062 Uiso 1 1 d . . .
C1 C 0.2661(3) 0.5220(4) 0.07911(17) 0.0440(10) Uani 1 1 d . . .
H1A H 0.2911 0.5196 0.0452 0.053 Uiso 1 1 calc R . .
C2 C 0.2484(4) 0.6233(5) 0.1010(2) 0.0549(12) Uani 1 1 d . . .
H2A H 0.2622 0.6888 0.0827 0.066 Uiso 1 1 calc R . .
C3 C 0.2103(4) 0.6284(5) 0.1500(2) 0.0603(14) Uani 1 1 d . . .
H3A H 0.1979 0.6972 0.1657 0.072 Uiso 1 1 calc R . .
C4 C 0.1903(4) 0.5305(5) 0.17605(19) 0.0533(13) Uani 1 1 d . . .
C5 C 0.2107(3) 0.4311(4) 0.15162(17) 0.0425(10) Uani 1 1 d . . .
C6 C 0.1508(4) 0.5254(7) 0.2274(2) 0.0711(18) Uani 1 1 d . . .
H6A H 0.1366 0.5915 0.2452 0.085 Uiso 1 1 calc R . .
C7 C 0.1337(4) 0.4269(7) 0.2504(2) 0.0708(19) Uani 1 1 d . . .
H7A H 0.1073 0.4259 0.2840 0.085 Uiso 1 1 calc R . .
C8 C 0.1540(4) 0.3263(6) 0.22591(19) 0.0588(15) Uani 1 1 d . . .
C9 C 0.1924(3) 0.3297(5) 0.17616(18) 0.0451(11) Uani 1 1 d . . .
C10 C 0.1370(5) 0.2211(7) 0.2467(2) 0.074(2) Uani 1 1 d . . .
H10A H 0.1102 0.2142 0.2800 0.089 Uiso 1 1 calc R . .
C11 C 0.1587(5) 0.1306(7) 0.2195(2) 0.0739(19) Uani 1 1 d . . .
H11A H 0.1470 0.0600 0.2335 0.089 Uiso 1 1 calc R . .
C12 C 0.1982(4) 0.1402(5) 0.1710(2) 0.0591(14) Uani 1 1 d . . .
H12A H 0.2139 0.0755 0.1526 0.071 Uiso 1 1 calc R . .
C13 C 0.3431(3) 0.3234(4) 0.01462(18) 0.0418(10) Uani 1 1 d . . .
C14 C 0.2844(4) 0.3438(4) -0.03963(18) 0.0444(10) Uani 1 1 d . . .
C15 C 0.3354(5) 0.3733(5) -0.0829(2) 0.0560(13) Uani 1 1 d . . .
H15A H 0.2943 0.3888 -0.1193 0.067 Uiso 1 1 calc R . .
C16 C 0.4434(5) 0.3802(5) -0.0737(2) 0.0656(16) Uani 1 1 d . . .
H16A H 0.4768 0.3973 -0.1038 0.079 Uiso 1 1 calc R . .
C17 C 0.5025(4) 0.3622(5) -0.0208(2) 0.0638(15) Uani 1 1 d . . .
H17A H 0.5771 0.3690 -0.0142 0.077 Uiso 1 1 calc R . .
C18 C 0.4549(4) 0.3340(4) 0.02354(19) 0.0489(11) Uani 1 1 d . . .
C19 C 0.1657(4) 0.3429(4) -0.05222(19) 0.0460(11) Uani 1 1 d . . .
H19A H 0.1412 0.3945 -0.0263 0.055 Uiso 1 1 calc R . .
H19B H 0.1397 0.3702 -0.0910 0.055 Uiso 1 1 calc R . .
C20 C 0.1580(4) 0.1455(4) -0.0804(2) 0.0502(11) Uani 1 1 d . . .
H20A H 0.2358 0.1409 -0.0687 0.060 Uiso 1 1 calc R . .
H20B H 0.1400 0.1647 -0.1208 0.060 Uiso 1 1 calc R . .
C21 C 0.1097(4) 0.0351(4) -0.0715(2) 0.0579(13) Uani 1 1 d . . .
H21A H 0.1347 -0.0206 -0.0952 0.069 Uiso 1 1 calc R . .
H21B H 0.1339 0.0128 -0.0317 0.069 Uiso 1 1 calc R . .
C22 C -0.0098(4) 0.0381(5) -0.0859(2) 0.0532(12) Uani 1 1 d . . .
H22A H -0.0381 -0.0330 -0.0761 0.064 Uiso 1 1 calc R . .
H22B H -0.0348 0.0501 -0.1268 0.064 Uiso 1 1 calc R . .
C23 C -0.0497(4) 0.1298(5) -0.0536(2) 0.0566(13) Uani 1 1 d . . .
H23A H -0.0330 0.1122 -0.0130 0.068 Uiso 1 1 calc R . .
H23B H -0.1273 0.1355 -0.0659 0.068 Uiso 1 1 calc R . .
C24 C 0.0001(4) 0.2392(4) -0.0630(2) 0.0479(11) Uani 1 1 d . . .
H24A H -0.0217 0.2600 -0.1031 0.057 Uiso 1 1 calc R . .
H24B H -0.0254 0.2965 -0.0403 0.057 Uiso 1 1 calc R . .
C25 C 0.5231(4) 0.3202(5) 0.0806(2) 0.0514(12) Uani 1 1 d . . .
H25A H 0.4915 0.3607 0.1082 0.062 Uiso 1 1 calc R . .
H25B H 0.5933 0.3525 0.0810 0.062 Uiso 1 1 calc R . .
C26 C 0.5896(5) 0.1886(6) 0.1593(2) 0.0644(15) Uani 1 1 d . . .
H26A H 0.6626 0.2173 0.1655 0.077 Uiso 1 1 calc R . .
H26B H 0.5508 0.2317 0.1828 0.077 Uiso 1 1 calc R . .
C27 C 0.5921(5) 0.0697(6) 0.1765(3) 0.0766(18) Uani 1 1 d . . .
H27A H 0.5190 0.0427 0.1731 0.092 Uiso 1 1 calc R . .
H27B H 0.6291 0.0627 0.2163 0.092 Uiso 1 1 calc R . .
C28 C 0.6481(6) -0.0004(7) 0.1399(3) 0.096(2) Uani 1 1 d . . .
H28A H 0.7235 0.0204 0.1464 0.115 Uiso 1 1 calc R . .
H28B H 0.6437 -0.0788 0.1497 0.115 Uiso 1 1 calc R . .
C29 C 0.5955(6) 0.0178(7) 0.0786(3) 0.093(2) Uani 1 1 d . . .
H29A H 0.6341 -0.0244 0.0546 0.112 Uiso 1 1 calc R . .
H29B H 0.5224 -0.0108 0.0718 0.112 Uiso 1 1 calc R . .
C30 C 0.5923(5) 0.1362(6) 0.0615(2) 0.0714(17) Uani 1 1 d . . .
H30A H 0.6651 0.1641 0.0650 0.086 Uiso 1 1 calc R . .
H30B H 0.5550 0.1435 0.0217 0.086 Uiso 1 1 calc R . .
P1 P 0.11350(10) 0.32753(11) 0.42380(5) 0.0461(3) Uani 1 1 d D . .
F1 F 0.1764(3) 0.2496(3) 0.47238(16) 0.0769(10) Uani 1 1 d . A .
F2 F 0.0531(3) 0.4077(4) 0.37726(15) 0.0860(11) Uani 1 1 d . A .
F3 F 0.2196(5) 0.4010(6) 0.4282(3) 0.0843(19) Uani 0.80 1 d P A 1
F4 F 0.1514(6) 0.2480(5) 0.3813(2) 0.0963(19) Uani 0.80 1 d P A 1
F5 F 0.0129(5) 0.2587(6) 0.4258(4) 0.087(2) Uani 0.80 1 d P A 1
F6 F 0.0827(4) 0.4083(4) 0.47092(19) 0.0690(12) Uani 0.80 1 d P A 1
F3B F 0.2102(15) 0.350(2) 0.3984(12) 0.087(8) Uani 0.20 1 d P A 2
F4B F 0.056(2) 0.254(2) 0.3711(9) 0.100(7) Uani 0.20 1 d PD A 2
F5B F -0.002(2) 0.307(3) 0.4406(11) 0.095(12) Uani 0.20 1 d P A 2
F6B F 0.1307(16) 0.4069(18) 0.4665(9) 0.0690(12) Uani 0.20 1 d P A 2
P2 P 0.5000 0.45609(18) 0.2500 0.0520(4) Uani 1 2 d S . .
F7 F 0.5621(3) 0.3621(4) 0.28931(18) 0.0962(13) Uani 1 1 d . . .
F8 F 0.5928(3) 0.4515(4) 0.21747(17) 0.1037(15) Uani 1 1 d . . .
F9 F 0.5612(5) 0.5492(5) 0.2901(4) 0.105(2) Uani 0.80 1 d P . .
F9B F 0.549(2) 0.500(2) 0.3025(17) 0.105(2) Uani 0.20 1 d P . .
P3 P 0.0000 0.83149(17) 0.2500 0.0683(6) Uani 1 2 d SD . .
F10 F -0.0613(3) 0.9239(3) 0.20962(12) 0.0677(9) Uani 1 1 d . . .
F11 F 0.0915(4) 0.8309(4) 0.21536(15) 0.0991(14) Uani 1 1 d . . .
F12 F 0.0536(7) 0.7359(7) 0.2923(4) 0.101(3) Uani 0.80 1 d P . .
F12B F 0.080(3) 0.755(4) 0.2851(18) 0.101(3) Uani 0.20 1 d PD . .
N5 N 0.3587(15) -0.1163(16) 0.1954(9) 0.072(6) Uani 0.25 1 d PD . 1
C31 C 0.3631(18) -0.1707(17) 0.2325(9) 0.068(5) Uani 0.25 1 d PD . 1
C32 C 0.362(2) -0.2445(18) 0.2735(12) 0.068(5) Uani 0.25 1 d P . 1
H32A H 0.2920 -0.2462 0.2824 0.102 Uiso 0.25 1 calc PR . 1
H32B H 0.4147 -0.2238 0.3071 0.102 Uiso 0.25 1 calc PR . 1
H32C H 0.3793 -0.3173 0.2608 0.102 Uiso 0.25 1 calc PR . 1
O1 O 0.3473(5) -0.0990(5) 0.0760(4) 0.066(2) Uani 0.50 1 d P . .
H1 H 0.3333 -0.0313 0.0756 0.100 Uiso 0.50 1 d P . .
H2 H 0.3513 -0.1043 0.1136 0.100 Uiso 0.50 1 d P . .

loop_
_atom_site_aniso_label
_atom_site_aniso_U_11
_atom_site_aniso_U_22
_atom_site_aniso_U_33
_atom_site_aniso_U_23
_atom_site_aniso_U_13
_atom_site_aniso_U_12
Pt 0.02664(10) 0.04782(12) 0.03166(10) 0.00117(6) 0.00650(7) -0.00375(6)
Cl 0.0476(7) 0.0753(9) 0.0571(7) 0.0043(6) 0.0066(6) -0.0035(6)
N1 0.0255(16) 0.054(2) 0.0301(16) -0.0014(15) 0.0041(14) 0.0015(15)
N2 0.0289(19) 0.067(3) 0.0332(19) 0.0074(17) 0.0025(16) -0.0114(17)
N3 0.041(2) 0.048(2) 0.0338(19) 0.0011(15) 0.0035(16) 0.0086(17)
N4 0.032(2) 0.071(3) 0.054(2) -0.009(2) 0.0126(18) -0.0023(19)
C1 0.038(2) 0.052(3) 0.040(2) 0.0038(19) 0.0045(19) 0.005(2)
C2 0.055(3) 0.052(3) 0.053(3) 0.001(2) 0.000(2) 0.014(2)
C3 0.051(3) 0.069(4) 0.055(3) -0.013(3) -0.002(2) 0.024(3)
C4 0.032(2) 0.084(4) 0.040(2) -0.011(2) 0.0004(19) 0.016(2)
C5 0.0244(19) 0.071(3) 0.032(2) -0.001(2) 0.0049(16) 0.005(2)
C6 0.045(3) 0.119(6) 0.050(3) -0.021(3) 0.011(2) 0.023(3)
C7 0.041(3) 0.134(6) 0.040(3) -0.006(3) 0.014(2) 0.010(3)
C8 0.026(2) 0.115(5) 0.035(2) 0.006(3) 0.0058(19) -0.003(3)
C9 0.0225(19) 0.079(3) 0.033(2) -0.001(2) 0.0040(17) -0.004(2)
C10 0.042(3) 0.140(7) 0.041(3) 0.017(3) 0.011(2) -0.025(3)
C11 0.060(3) 0.115(5) 0.041(3) 0.022(3) -0.002(3) -0.042(4)
C12 0.048(3) 0.080(4) 0.044(3) 0.013(2) -0.001(2) -0.023(3)
C13 0.042(2) 0.046(2) 0.042(2) -0.002(2) 0.017(2) -0.006(2)
C14 0.050(3) 0.046(3) 0.038(2) -0.0035(18) 0.011(2) -0.001(2)
C15 0.074(4) 0.059(3) 0.038(2) 0.003(2) 0.016(2) -0.003(3)
C16 0.077(4) 0.075(4) 0.056(3) 0.002(3) 0.041(3) -0.014(3)
C17 0.055(3) 0.084(4) 0.060(3) -0.004(3) 0.029(3) -0.018(3)
C18 0.044(2) 0.061(3) 0.046(2) -0.004(2) 0.019(2) -0.011(2)
C19 0.055(3) 0.043(3) 0.039(2) 0.0000(18) 0.006(2) 0.007(2)
C20 0.040(2) 0.048(3) 0.065(3) -0.008(2) 0.017(2) 0.002(2)
C21 0.050(3) 0.048(3) 0.078(4) -0.008(3) 0.018(3) -0.004(2)
C22 0.051(3) 0.065(3) 0.044(2) 0.000(2) 0.008(2) -0.013(2)
C23 0.042(3) 0.082(4) 0.048(3) 0.007(3) 0.014(2) 0.005(3)
C24 0.038(3) 0.064(3) 0.043(3) 0.003(2) 0.011(2) 0.012(2)
C25 0.035(2) 0.068(3) 0.054(3) -0.009(3) 0.015(2) -0.015(2)
C26 0.052(3) 0.094(4) 0.048(3) -0.009(3) 0.011(2) 0.000(3)
C27 0.062(4) 0.096(5) 0.069(4) 0.005(3) 0.008(3) 0.013(3)
C28 0.081(5) 0.114(6) 0.090(5) -0.005(4) 0.013(4) 0.042(4)
C29 0.088(5) 0.101(6) 0.086(5) -0.024(4) 0.009(4) 0.046(4)
C30 0.058(3) 0.103(5) 0.056(3) -0.015(3) 0.018(3) 0.018(3)
P1 0.0421(6) 0.0549(7) 0.0420(6) 0.0003(5) 0.0106(5) -0.0016(6)
F1 0.074(2) 0.083(2) 0.076(2) 0.0264(18) 0.022(2) 0.0214(19)
F2 0.074(2) 0.118(3) 0.063(2) 0.033(2) 0.0073(18) 0.019(2)
F3 0.057(3) 0.076(4) 0.128(5) 0.007(3) 0.037(4) -0.013(3)
F4 0.141(6) 0.100(4) 0.053(3) -0.015(2) 0.032(4) 0.031(4)
F5 0.055(4) 0.092(4) 0.109(6) 0.000(4) 0.005(3) -0.032(3)
F6 0.075(3) 0.071(2) 0.073(2) -0.0080(19) 0.043(3) 0.004(3)
F3B 0.031(8) 0.11(2) 0.13(2) 0.078(16) 0.031(12) 0.004(12)
F4B 0.090(17) 0.119(18) 0.077(15) -0.030(12) -0.014(14) -0.018(14)
F5B 0.061(13) 0.18(3) 0.060(14) 0.051(18) 0.036(12) 0.041(19)
F6B 0.075(3) 0.071(2) 0.073(2) -0.0080(19) 0.043(3) 0.004(3)
P2 0.0308(8) 0.0765(13) 0.0444(9) 0.000 -0.0017(7) 0.000
F7 0.0476(18) 0.123(3) 0.110(3) 0.042(3) -0.0027(19) 0.010(2)
F8 0.051(2) 0.174(5) 0.091(3) 0.007(3) 0.026(2) -0.016(2)
F9 0.060(3) 0.078(5) 0.156(6) -0.049(5) -0.023(3) -0.010(3)
F9B 0.060(3) 0.078(5) 0.156(6) -0.049(5) -0.023(3) -0.010(3)
P3 0.123(2) 0.0429(10) 0.0441(10) 0.000 0.0301(12) 0.000
F10 0.100(3) 0.0544(18) 0.0538(16) -0.0009(14) 0.0285(17) 0.0087(17)
F11 0.142(4) 0.100(3) 0.067(2) 0.009(2) 0.049(2) 0.054(3)
F12 0.208(8) 0.046(4) 0.051(3) 0.013(2) 0.028(4) 0.014(4)
F12B 0.208(8) 0.046(4) 0.051(3) 0.013(2) 0.028(4) 0.014(4)
N5 0.058(11) 0.046(10) 0.099(15) 0.017(10) -0.011(11) -0.028(9)
C31 0.063(10) 0.045(9) 0.083(13) -0.036(8) -0.013(9) 0.015(8)
C32 0.063(10) 0.045(9) 0.083(13) -0.036(8) -0.013(9) 0.015(8)
O1 0.040(4) 0.021(3) 0.133(7) 0.008(4) 0.008(4) -0.003(3)

loop_
_atom_type_symbol
_atom_type_description
_atom_type_scat_dispersion_real
_atom_type_scat_dispersion_imag
_atom_type_scat_source
C C -0.0020 0.0020 'L. Kissel & R.H. Pratt, Acta Cryst A (1990), A46, 170-175'
H H 0.0000 0.0000 'International Tables Vol C Tables 4.2.6.8 and 6.1.1.4'
N N -0.0031 0.0040 'L. Kissel & R.H. Pratt, Acta Cryst A (1990), A46, 170-175'
F F -0.0053 0.0125 'L. Kissel & R.H. Pratt, Acta Cryst A (1990), A46, 170-175'
P P 0.1013 0.1133 'L. Kissel & R.H. Pratt, Acta Cryst A (1990), A46, 170-175'
Cl Cl 0.1407 0.1895 'L. Kissel & R.H. Pratt, Acta Cryst A (1990), A46, 170-175'
Pt Pt -2.9652 9.6541 'L. Kissel & R.H. Pratt, Acta Cryst A (1990), A46, 170-175'
O O 0.0106 0.0060 'L. Kissel & R.H. Pratt, Acta Cryst A (1990), A46, 170-175'

loop_
_geom_angle_atom_site_label_1
_geom_angle_atom_site_label_2
_geom_angle_atom_site_label_3
_geom_angle
_geom_angle_site_symmetry_1
_geom_angle_site_symmetry_3
N1 Pt C13 95.07(17) . .
N1 Pt N2 80.86(15) . .
C13 Pt N2 175.02(16) . .
N1 Pt Cl 175.20(10) . .
C13 Pt Cl 89.67(14) . .
N2 Pt Cl 94.44(13) . .
C1 N1 C5 118.7(4) . .
C1 N1 Pt 127.8(3) . .
C5 N1 Pt 113.4(3) . .
C12 N2 C9 119.0(4) . .
C12 N2 Pt 129.8(4) . .
C9 N2 Pt 111.1(3) . .
C19 N3 C24 110.9(4) . .
C19 N3 C20 113.2(4) . .
C24 N3 C20 110.1(4) . .
C30 N4 C25 112.8(4) . .
C30 N4 C26 110.8(4) . .
C25 N4 C26 112.5(4) . .
N1 C1 C2 122.8(4) . .
C1 C2 C3 119.3(5) . .
C2 C3 C4 119.1(5) . .
C5 C4 C3 118.3(4) . .
C5 C4 C6 117.6(6) . .
C3 C4 C6 124.1(5) . .
N1 C5 C4 121.6(5) . .
N1 C5 C9 117.5(4) . .
C4 C5 C9 120.9(4) . .
C7 C6 C4 120.7(6) . .
C6 C7 C8 122.0(5) . .
C9 C8 C10 116.5(6) . .
C9 C8 C7 118.1(6) . .
C10 C8 C7 125.3(5) . .
N2 C9 C8 122.2(5) . .
N2 C9 C5 117.0(4) . .
C8 C9 C5 120.8(5) . .
C11 C10 C8 120.1(5) . .
C10 C11 C12 120.2(6) . .
N2 C12 C11 121.9(6) . .
C14 C13 C18 117.3(4) . .
C14 C13 Pt 123.2(3) . .
C18 C13 Pt 119.5(3) . .
C13 C14 C15 120.3(4) . .
C13 C14 C19 121.3(4) . .
C15 C14 C19 118.3(4) . .
C16 C15 C14 121.3(5) . .
C17 C16 C15 119.4(4) . .
C16 C17 C18 121.1(5) . .
C17 C18 C13 120.5(5) . .
C17 C18 C25 118.5(4) . .
C13 C18 C25 121.0(4) . .
N3 C19 C14 114.6(4) . .
N3 C20 C21 110.7(4) . .
C22 C21 C20 112.2(5) . .
C21 C22 C23 110.0(4) . .
C22 C23 C24 111.5(4) . .
N3 C24 C23 111.3(4) . .
C18 C25 N4 112.5(4) . .
C27 C26 N4 110.8(5) . .
C26 C27 C28 111.2(6) . .
C29 C28 C27 108.8(5) . .
C30 C29 C28 113.2(6) . .
N4 C30 C29 109.7(5) . .
F6B P1 F3B 99.3(15) . .
F6B P1 F5 110.4(8) . .
F3B P1 F5 150.2(13) . .
F6B P1 F4 153.0(8) . .
F5 P1 F4 94.0(4) . .
F6B P1 F2 94.7(10) . .
F3B P1 F2 85.7(8) . .
F5 P1 F2 93.7(4) . .
F4 P1 F2 95.0(3) . .
F6B P1 F1 83.4(10) . .
F3B P1 F1 94.1(8) . .
F5 P1 F1 87.5(4) . .
F4 P1 F1 86.5(3) . .
F2 P1 F1 178.0(3) . .
F6B P1 F4B 161.3(14) . .
F3B P1 F4B 93.3(16) . .
F1 P1 F4B 109.6(10) . .
F3B P1 F6 121.4(13) . .
F5 P1 F6 88.4(3) . .
F4 P1 F6 175.7(3) . .
F2 P1 F6 88.4(2) . .
F1 P1 F6 90.1(2) . .
F4B P1 F6 139.2(11) . .
F5 P1 F3 174.5(4) . .
F4 P1 F3 90.3(4) . .
F2 P1 F3 89.4(3) . .
F1 P1 F3 89.3(3) . .
F4B P1 F3 126.9(11) . .
F6 P1 F3 87.2(3) . .
F6B P1 F5B 85.9(14) . .
F3B P1 F5B 170.6(13) . .
F4 P1 F5B 119.8(13) . .
F2 P1 F5B 86.1(9) . .
F1 P1 F5B 94.3(9) . .
F3 P1 F5B 149.8(13) . .
F9B P2 F9B 136(3) 2_655 .
F9B P2 F8 103.1(15) . .
F8 P2 F8 175.9(4) 2_655 .
F9B P2 F9 110.9(13) . 2_655
F8 P2 F9 92.9(3) . 2_655
F8 P2 F9 90.0(3) . .
F9 P2 F9 89.2(5) 2_655 .
F9B P2 F7 152.8(14) 2_655 .
F8 P2 F7 86.2(2) . .
F9 P2 F7 91.3(3) . .
F9B P2 F7 152.8(14) . 2_655
F8 P2 F7 90.8(2) . 2_655
F9 P2 F7 179.0(4) . 2_655
F7 P2 F7 88.3(4) . 2_655
F12B P3 F12B 104(4) . 2
F12B P3 F10 84(2) . 2
F12B P3 F10 167.1(17) . .
F10 P3 F10 89.9(3) 2 .
F10 P3 F11 90.36(19) . .
F12B P3 F11 101.4(17) . 2
F10 P3 F11 90.0(2) . 2
F11 P3 F11 179.5(4) . 2
F12B P3 F12 93.7(18) . 2
F10 P3 F12 175.6(3) 2 2
F10 P3 F12 91.5(4) . 2
F11 P3 F12 85.8(4) . 2
F10 P3 F12 175.6(3) . .
F11 P3 F12 93.8(3) . .
F12 P3 F12 87.4(8) 2 .
N5 C31 C32 174(2) . .

loop_
_geom_bond_atom_site_label_1
_geom_bond_atom_site_label_2
_geom_bond_distance
Pt N1 2.011(4)
Pt C13 2.028(4)
Pt N2 2.101(4)
Pt Cl 2.3468(15)
N1 C1 1.327(6)
N1 C5 1.373(5)
N2 C12 1.323(7)
N2 C9 1.363(7)
N3 C19 1.489(6)
N3 C24 1.494(6)
N3 C20 1.503(6)
N4 C30 1.493(6)
N4 C25 1.503(7)
N4 C26 1.511(7)
C1 C2 1.384(7)
C2 C3 1.385(7)
C3 C4 1.400(9)
C4 C5 1.400(7)
C4 C6 1.450(7)
C5 C9 1.414(7)
C6 C7 1.363(10)
C7 C8 1.413(10)
C8 C9 1.405(6)
C8 C10 1.413(10)
C10 C11 1.347(10)
C11 C12 1.388(7)
C13 C14 1.399(6)
C13 C18 1.425(6)
C14 C15 1.404(6)
C14 C19 1.503(7)
C15 C16 1.373(8)
C16 C17 1.368(8)
C17 C18 1.396(6)
C18 C25 1.489(7)
C20 C21 1.519(7)
C21 C22 1.515(7)
C22 C23 1.518(7)
C23 C24 1.519(8)
C26 C27 1.507(9)
C27 C28 1.524(9)
C28 C29 1.520(9)
C29 C30 1.499(11)
P1 F6B 1.40(2)
P1 F3B 1.534(18)
P1 F5 1.560(6)
P1 F4 1.570(5)
P1 F2 1.573(4)
P1 F1 1.598(4)
P1 F4B 1.613(14)
P1 F6 1.625(4)
P1 F3 1.625(6)
P1 F5B 1.65(3)
P2 F9B 1.40(3)
P2 F8 1.575(3)
P2 F9 1.594(6)
P2 F7 1.596(4)
P3 F12B 1.52(2)
P3 F10 1.591(4)
P3 F11 1.594(4)
P3 F12 1.611(6)
N5 C31 1.112(17)
C31 C32 1.34(4)

loop_
_geom_torsion_atom_site_label_1
_geom_torsion_atom_site_label_2
_geom_torsion_atom_site_label_3
_geom_torsion_atom_site_label_4
_geom_torsion
C13 Pt N1 C1 4.3(4)
N2 Pt N1 C1 -178.6(4)
Cl Pt N1 C1 -166.8(10)
C13 Pt N1 C5 -174.9(3)
N2 Pt N1 C5 2.2(3)
Cl Pt N1 C5 14.0(14)
N1 Pt N2 C12 179.7(4)
C13 Pt N2 C12 -144.8(18)
Cl Pt N2 C12 0.7(4)
N1 Pt N2 C9 -2.3(3)
C13 Pt N2 C9 33(2)
Cl Pt N2 C9 178.6(3)
C5 N1 C1 C2 1.9(6)
Pt N1 C1 C2 -177.3(3)
N1 C1 C2 C3 -1.1(7)
C1 C2 C3 C4 -0.2(8)
C2 C3 C4 C5 0.6(7)
C2 C3 C4 C6 179.8(5)
C1 N1 C5 C4 -1.5(6)
Pt N1 C5 C4 177.8(3)
C1 N1 C5 C9 179.0(4)
Pt N1 C5 C9 -1.7(5)
C3 C4 C5 N1 0.2(6)
C6 C4 C5 N1 -179.0(4)
C3 C4 C5 C9 179.7(4)
C6 C4 C5 C9 0.5(6)
C5 C4 C6 C7 -0.5(7)
C3 C4 C6 C7 -179.7(5)
C4 C6 C7 C8 0.4(8)
C6 C7 C8 C9 -0.3(8)
C6 C7 C8 C10 -179.1(5)
C12 N2 C9 C8 0.9(7)
Pt N2 C9 C8 -177.3(3)
C12 N2 C9 C5 -179.7(4)
Pt N2 C9 C5 2.2(5)
C10 C8 C9 N2 -1.4(7)
C7 C8 C9 N2 179.8(4)
C10 C8 C9 C5 179.2(4)
C7 C8 C9 C5 0.3(7)
N1 C5 C9 N2 -0.4(6)
C4 C5 C9 N2 -179.9(4)
N1 C5 C9 C8 179.1(4)
C4 C5 C9 C8 -0.4(6)
C9 C8 C10 C11 0.8(8)
C7 C8 C10 C11 179.6(5)
C8 C10 C11 C12 0.2(9)
C9 N2 C12 C11 0.2(7)
Pt N2 C12 C11 178.0(4)
C10 C11 C12 N2 -0.8(9)
N1 Pt C13 C14 -88.1(4)
N2 Pt C13 C14 -123.1(18)
Cl Pt C13 C14 91.2(4)
N1 Pt C13 C18 94.3(4)
N2 Pt C13 C18 59(2)
Cl Pt C13 C18 -86.5(4)
C18 C13 C14 C15 0.0(7)
Pt C13 C14 C15 -177.7(4)
C18 C13 C14 C19 -175.4(4)
Pt C13 C14 C19 6.8(6)
C13 C14 C15 C16 1.7(8)
C19 C14 C15 C16 177.3(5)
C14 C15 C16 C17 -2.6(9)
C15 C16 C17 C18 1.8(10)
C16 C17 C18 C13 -0.1(9)
C16 C17 C18 C25 -177.4(6)
C14 C13 C18 C17 -0.8(8)
Pt C13 C18 C17 177.0(4)
C14 C13 C18 C25 176.5(5)
Pt C13 C18 C25 -5.7(7)
C24 N3 C19 C14 -177.1(4)
C20 N3 C19 C14 -52.8(5)
C13 C14 C19 N3 -67.1(6)
C15 C14 C19 N3 117.4(5)
C19 N3 C20 C21 177.7(4)
C24 N3 C20 C21 -57.5(5)
N3 C20 C21 C22 56.3(6)
C20 C21 C22 C23 -54.0(6)
C21 C22 C23 C24 53.9(6)
C19 N3 C24 C23 -175.7(4)
C20 N3 C24 C23 58.2(5)
C22 C23 C24 N3 -56.9(5)
C17 C18 C25 N4 -106.4(5)
C13 C18 C25 N4 76.3(6)
C30 N4 C25 C18 63.7(5)
C26 N4 C25 C18 -170.1(4)
C30 N4 C26 C27 -58.3(6)
C25 N4 C26 C27 174.5(4)
N4 C26 C27 C28 57.3(7)
C26 C27 C28 C29 -54.8(9)
C27 C28 C29 C30 55.6(9)
C25 N4 C30 C29 -175.7(5)
C26 N4 C30 C29 57.2(7)
C28 C29 C30 N4 -57.3(8)
